data_2018990
loop_
_publ_author_name
'Mitchell, Lauren A.'
'Stanley, Julie M.'
'Espinosa De Hoyos, Liliana'
'Holliday, Bradley J.'

_publ_section_title
;
 A comparison of
 3,4,6a,7,10,10a-hexahydro-7,10-epoxypyrimido[2,1-<i>a</i>]isoindol-6(2<i>H</i>)-one
 and
 2-(2-aminoethyl)-3a,4,7,7a-tetrahydro-1<i>H</i>-4,7-epoxyisoindole-1,3(2<i>H</i>)-dione:
 structural and reactivity differences of two homologous tricyclic imides
;
_journal_coeditor_code SF3191
_journal_issue 6
_journal_name_full 'Acta Crystallographica Section C'
_journal_page_first 638
_journal_page_last 641
_journal_paper_doi 10.1107/S0108270113010706
_journal_volume 69
_journal_year 2013
_chemical_formula_iupac 'C11 H12 N2 O2'
_chemical_formula_moiety 'C11 H12 N2 O2'
_chemical_formula_sum 'C11 H12 N2 O2'
_chemical_formula_weight 204.23
_chemical_name_systematic 3,4,6a,7,10,10a-Fexahydro-7,10-epoxypyrimido[2,1-<i>a</i>]isoindol-6(2<i>H</i>)-one
_space_group_IT_number 14
_symmetry_cell_setting monoclinic
_symmetry_space_group_name_Hall '-P 2ybc'
_symmetry_space_group_name_H-M 'P 1 21/c 1'
_atom_sites_solution_hydrogens geom
_atom_sites_solution_primary direct
_atom_sites_solution_secondary difmap
_audit_creation_method SHELXL97
_cell_angle_alpha 90.000
_cell_angle_beta 94.445(7)
_cell_angle_gamma 90.000
_cell_formula_units_Z 4
_cell_length_a 4.916(2)
_cell_length_b 8.998(3)
_cell_length_c 21.604(6)
_cell_measurement_reflns_used 21982
_cell_measurement_temperature 100(2)
_cell_measurement_theta_max 55.03
_cell_measurement_theta_min 7.26
_cell_volume 952.8(6)
_computing_cell_refinement 'CrystalClear (Rigaku, 2008)'
_computing_data_collection 'CrystalClear (Rigaku, 2008)'
_computing_data_reduction 'CrystalClear (Rigaku, 2008)'
_computing_molecular_graphics 'ORTEP-3 (Farrugia, 2012)'
_computing_publication_material
;
SHELXL97 (Sheldrick, 2008) and publCIF (Westrip, 2010)
;
_computing_structure_refinement
;
SIR97 (Altomare <i>et al.</i>, 1999) within WinGX (Farrugia,
2012)
;
_computing_structure_solution 'SIR97 (Altomare <i>et al.</i>, 1999)'
_diffrn_ambient_temperature 100(2)
_diffrn_measured_fraction_theta_full 0.999
_diffrn_measured_fraction_theta_max 0.999
_diffrn_measurement_device_type 'Rigaku AFC12 with Saturn 724+ CCD area-detector'
_diffrn_measurement_method \w
_diffrn_radiation_monochromator graphite
_diffrn_radiation_source 'fine-focus sealed tube'
_diffrn_radiation_type MoK\a
_diffrn_radiation_wavelength 0.71069
_diffrn_reflns_av_R_equivalents 0.0307
_diffrn_reflns_av_sigmaI/netI 0.0149
_diffrn_reflns_limit_h_max 6
_diffrn_reflns_limit_h_min -6
_diffrn_reflns_limit_k_max 11
_diffrn_reflns_limit_k_min -11
_diffrn_reflns_limit_l_max 27
_diffrn_reflns_limit_l_min -27
_diffrn_reflns_number 21174
_diffrn_reflns_theta_full 27.48
_diffrn_reflns_theta_max 27.48
_diffrn_reflns_theta_min 3.63
_exptl_absorpt_coefficient_mu 0.100
_exptl_absorpt_correction_T_max 1.000000
_exptl_absorpt_correction_T_min 0.821722
_exptl_absorpt_correction_type multi-scan
_exptl_absorpt_process_details '(ABSCOR; Higashi, 1999)'
_exptl_crystal_colour colourless
_exptl_crystal_density_diffrn 1.424
_exptl_crystal_density_method 'not measured'
_exptl_crystal_description block
_exptl_crystal_F_000 432
_exptl_crystal_size_max 0.376
_exptl_crystal_size_mid 0.141
_exptl_crystal_size_min 0.094
_refine_diff_density_max 0.357
_refine_diff_density_min -0.176
_refine_ls_extinction_method none
_refine_ls_goodness_of_fit_ref 1.051
_refine_ls_hydrogen_treatment constr
_refine_ls_matrix_type full
_refine_ls_number_parameters 136
_refine_ls_number_reflns 2193
_refine_ls_number_restraints 0
_refine_ls_restrained_S_all 1.051
_refine_ls_R_factor_all 0.0398
_refine_ls_R_factor_gt 0.0372
_refine_ls_shift/su_max 0.000
_refine_ls_shift/su_mean 0.000
_refine_ls_structure_factor_coef Fsqd
_refine_ls_weighting_details 'calc w = 1/[\s^2^(Fo^2^)+(0.0501P)^2^+0.4632P] where P=(Fo^2^+2Fc^2^)/3'
_refine_ls_weighting_scheme calc
_refine_ls_wR_factor_gt 0.0980
_refine_ls_wR_factor_ref 0.0996
_reflns_number_gt 2031
_reflns_number_total 2193
_reflns_threshold_expression I>2\s(I)
_cod_data_source_file sf3191.cif
_cod_data_source_block II
_cod_original_sg_symbol_H-M 'P 21/c'
_cod_database_code 2018990
_cod_database_fobs_code 2018990

loop_
_symmetry_equiv_pos_as_xyz
'x, y, z'
'-x, y+1/2, -z+1/2'
'-x, -y, -z'
'x, -y-1/2, z-1/2'

loop_
_atom_site_type_symbol
_atom_site_label
_atom_site_fract_x
_atom_site_fract_y
_atom_site_fract_z
_atom_site_U_iso_or_equiv
_atom_site_adp_type
_atom_site_calc_flag
_atom_site_refinement_flags
_atom_site_occupancy
_atom_site_symmetry_multiplicity
C C11 -0.0103(3) 0.26831(14) 0.40558(6) 0.0228(3) Uani d . 1 1
H H11B 0.0009 0.3512 0.4344 0.027 Uiso calc R 1 1
H H11A -0.2009 0.2404 0.3988 0.027 Uiso calc R 1 1
C C10 0.0904(3) 0.31934(13) 0.34407(6) 0.0230(3) Uani d . 1 1
H H10B -0.0324 0.3941 0.3255 0.028 Uiso calc R 1 1
H H10A 0.2699 0.3637 0.3514 0.028 Uiso calc R 1 1
C C9 0.1047(3) 0.18828(13) 0.29981(6) 0.0212(3) Uani d . 1 1
H H9A -0.0775 0.1533 0.2868 0.025 Uiso calc R 1 1
H H9B 0.1938 0.2177 0.2632 0.025 Uiso calc R 1 1
C C8 0.4126(2) -0.03622(13) 0.30657(5) 0.0173(2) Uani d . 1 1
C C7 0.5411(2) -0.13572(12) 0.35729(5) 0.0159(2) Uani d . 1 1
H H7 0.7407 -0.1378 0.3583 0.019 Uiso calc R 1 1
C C6 0.4117(2) -0.29402(12) 0.35416(5) 0.0167(2) Uani d . 1 1
H H6 0.4043 -0.3421 0.3134 0.020 Uiso calc R 1 1
C C5 0.5539(2) -0.38203(13) 0.40695(6) 0.0196(2) Uani d . 1 1
H H5 0.6827 -0.4569 0.4039 0.024 Uiso calc R 1 1
C C4 0.4574(2) -0.33056(13) 0.45853(6) 0.0208(3) Uani d . 1 1
H H4 0.5027 -0.3625 0.4990 0.025 Uiso calc R 1 1
C C3 0.2574(2) -0.20859(13) 0.43766(5) 0.0182(2) Uani d . 1 1
H H3 0.1207 -0.1844 0.4668 0.022 Uiso calc R 1 1
C C2 0.4360(2) -0.07520(12) 0.41816(5) 0.0161(2) Uani d . 1 1
H H2 0.5839 -0.0507 0.4495 0.019 Uiso calc R 1 1
C C1 0.2649(2) 0.05812(12) 0.39800(5) 0.0163(2) Uani d . 1 1
N N1 0.2610(2) 0.07085(11) 0.33328(4) 0.0176(2) Uani d . 1 1
N N2 0.1435(2) 0.14183(11) 0.43429(5) 0.0208(2) Uani d . 1 1
O O1 0.15021(16) -0.26290(9) 0.37768(4) 0.0184(2) Uani d . 1 1
O O2 0.43549(19) -0.04727(10) 0.25087(4) 0.0246(2) Uani d . 1 1

loop_
_atom_site_aniso_label
_atom_site_aniso_U_11
_atom_site_aniso_U_22
_atom_site_aniso_U_33
_atom_site_aniso_U_12
_atom_site_aniso_U_13
_atom_site_aniso_U_23
C11 0.0250(6) 0.0193(6) 0.0246(6) 0.0092(5) 0.0052(5) 0.0013(5)
C10 0.0246(6) 0.0171(6) 0.0276(6) 0.0049(5) 0.0027(5) 0.0040(5)
C9 0.0224(6) 0.0198(6) 0.0213(6) 0.0046(5) 0.0016(4) 0.0053(4)
C8 0.0154(5) 0.0168(5) 0.0202(5) -0.0013(4) 0.0042(4) 0.0013(4)
C7 0.0128(5) 0.0163(5) 0.0187(5) 0.0015(4) 0.0031(4) 0.0002(4)
C6 0.0156(5) 0.0157(5) 0.0193(5) 0.0020(4) 0.0044(4) -0.0014(4)
C5 0.0175(5) 0.0141(5) 0.0274(6) 0.0035(4) 0.0022(4) 0.0017(4)
C4 0.0234(6) 0.0161(5) 0.0227(6) 0.0027(4) 0.0009(5) 0.0041(4)
C3 0.0204(5) 0.0174(5) 0.0175(5) 0.0038(4) 0.0058(4) 0.0021(4)
C2 0.0171(5) 0.0150(5) 0.0160(5) 0.0028(4) 0.0003(4) -0.0006(4)
C1 0.0162(5) 0.0150(5) 0.0179(5) 0.0005(4) 0.0017(4) 0.0007(4)
N1 0.0191(5) 0.0166(5) 0.0171(5) 0.0030(4) 0.0021(4) 0.0020(4)
N2 0.0243(5) 0.0174(5) 0.0212(5) 0.0058(4) 0.0045(4) 0.0004(4)
O1 0.0131(4) 0.0196(4) 0.0227(4) 0.0009(3) 0.0027(3) 0.0006(3)
O2 0.0316(5) 0.0250(5) 0.0181(4) 0.0024(4) 0.0080(4) 0.0016(3)

loop_
_atom_type_symbol
_atom_type_description
_atom_type_scat_dispersion_real
_atom_type_scat_dispersion_imag
_atom_type_scat_source
C C 0.0033 0.0016 'International Tables Vol C Tables 4.2.6.8 and 6.1.1.4'
H H 0.0000 0.0000 'International Tables Vol C Tables 4.2.6.8 and 6.1.1.4'
N N 0.0061 0.0033 'International Tables Vol C Tables 4.2.6.8 and 6.1.1.4'
O O 0.0106 0.0060 'International Tables Vol C Tables 4.2.6.8 and 6.1.1.4'

loop_
_geom_angle_atom_site_label_1
_geom_angle_atom_site_label_2
_geom_angle_atom_site_label_3
_geom_angle
_geom_angle_publ_flag
C1 C2 C7 104.45(9) y
C2 C7 C8 104.99(9) y
O2 C8 C7 126.84(11) y
O2 C8 N1 124.47(11) y
N1 C8 C7 108.68(10) y
C8 N1 C1 113.35(9) y
N1 C1 C2 108.46(9) y
N2 C11 C10 114.08(10) ?
N2 C11 H11B 108.7 ?
C10 C11 H11B 108.7 ?
N2 C11 H11A 108.7 ?
C10 C11 H11A 108.7 ?
H11B C11 H11A 107.6 ?
C9 C10 C11 110.36(10) ?
C9 C10 H10B 109.6 ?
C11 C10 H10B 109.6 ?
C9 C10 H10A 109.6 ?
C11 C10 H10A 109.6 ?
H10B C10 H10A 108.1 ?
N1 C9 C10 107.25(10) ?
N1 C9 H9A 110.3 ?
C10 C9 H9A 110.3 ?
N1 C9 H9B 110.3 ?
C10 C9 H9B 110.3 ?
H9A C9 H9B 108.5 ?
C8 C7 C6 111.27(10) ?
C2 C7 C6 101.33(9) ?
C8 C7 H7 112.8 ?
C2 C7 H7 112.8 ?
C6 C7 H7 112.8 ?
O1 C6 C5 101.99(9) ?
O1 C6 C7 100.29(9) ?
C5 C6 C7 106.39(10) ?
O1 C6 H6 115.4 ?
C5 C6 H6 115.4 ?
C7 C6 H6 115.4 ?
C4 C5 C6 105.99(10) ?
C4 C5 H5 127.0 ?
C6 C5 H5 127.0 ?
C5 C4 C3 105.56(10) ?
C5 C4 H4 127.2 ?
C3 C4 H4 127.2 ?
O1 C3 C4 101.80(9) ?
O1 C3 C2 101.02(9) ?
C4 C3 C2 105.69(11) ?
O1 C3 H3 115.5 ?
C4 C3 H3 115.5 ?
C2 C3 H3 115.5 ?
C1 C2 C7 104.45(9) ?
C1 C2 C3 112.04(11) ?
C7 C2 C3 100.96(9) ?
C1 C2 H2 112.8 ?
C7 C2 H2 112.8 ?
C3 C2 H2 112.8 ?
N2 C1 N1 126.67(11) ?
N2 C1 C2 124.86(11) ?
C8 N1 C9 125.47(10) ?
C1 N1 C9 121.17(9) ?
C1 N2 C11 116.62(11) ?
C3 O1 C6 96.21(9) ?

loop_
_geom_bond_atom_site_label_1
_geom_bond_atom_site_label_2
_geom_bond_distance
_geom_bond_publ_flag
C1 C2 1.5100(17) y
C2 C7 1.5485(15) y
C7 C8 1.5147(16) y
N1 C8 1.3722(16) y
O2 C8 1.2212(15) y
C11 N2 1.4762(16) ?
C11 C10 1.5245(17) ?
C11 H11B 0.9700 ?
C11 H11A 0.9700 ?
C10 C9 1.5233(18) ?
C10 H10B 0.9700 ?
C10 H10A 0.9700 ?
C9 N1 1.4642(15) ?
C9 H9A 0.9700 ?
C9 H9B 0.9700 ?
C7 C6 1.5591(17) ?
C7 H7 0.9800 ?
C6 O1 1.4460(18) ?
C6 C5 1.5143(16) ?
C6 H6 0.9800 ?
C5 C4 1.3279(17) ?
C5 H5 0.9300 ?
C4 C3 1.5185(17) ?
C4 H4 0.9300 ?
C3 O1 1.4455(14) ?
C3 C2 1.5642(17) ?
C3 H3 0.9800 ?
C2 H2 0.9800 ?
C1 N2 1.2690(16) ?
C1 N1 1.4017(15) ?

loop_
_geom_hbond_atom_site_label_D
_geom_hbond_atom_site_label_H
_geom_hbond_atom_site_label_A
_geom_hbond_site_symmetry_A
_geom_hbond_distance_DH
_geom_hbond_distance_HA
_geom_hbond_distance_DA
_geom_hbond_angle_DHA
_geom_hbond_publ_flag
C3 H3 N2 3_556 0.98 2.613 3.570(4) 165.1 yes
C6 H6 O2 2_645 0.98 2.475 3.3421(19) 147.4 yes
C7 H7 O1 1_655 0.98 2.320 3.2040(18) 150.2 yes
C10 H10B O2 2_555 0.97 2.534 3.393(4) 147.6 yes

loop_
_geom_torsion_atom_site_label_1
_geom_torsion_atom_site_label_2
_geom_torsion_atom_site_label_3
_geom_torsion_atom_site_label_4
_geom_torsion
N2 C11 C10 C9 52.43(15)
C11 C10 C9 N1 -51.50(14)
O2 C8 C7 C2 -177.88(11)
N1 C8 C7 C2 1.78(12)
O2 C8 C7 C6 -69.07(16)
N1 C8 C7 C6 110.59(11)
C8 C7 C6 O1 -73.71(11)
C2 C7 C6 O1 37.46(10)
C8 C7 C6 C5 -179.57(9)
C2 C7 C6 C5 -68.40(11)
O1 C6 C5 C4 -31.12(12)
C7 C6 C5 C4 73.52(13)
C6 C5 C4 C3 -0.78(12)
C5 C4 C3 O1 32.45(12)
C5 C4 C3 C2 -72.72(12)
C8 C7 C2 C1 -2.26(11)
C6 C7 C2 C1 -118.15(10)
C8 C7 C2 C3 114.14(11)
C6 C7 C2 C3 -1.75(10)
O1 C3 C2 C1 76.14(10)
C4 C3 C2 C1 -178.13(9)
O1 C3 C2 C7 -34.51(10)
C4 C3 C2 C7 71.22(11)
C7 C2 C1 N2 -178.87(11)
C3 C2 C1 N2 72.70(15)
C7 C2 C1 N1 2.03(12)
C3 C2 C1 N1 -106.39(10)
O2 C8 N1 C1 179.14(11)
C7 C8 N1 C1 -0.53(13)
O2 C8 N1 C9 -0.25(19)
C7 C8 N1 C9 -179.92(10)
N2 C1 N1 C8 179.92(11)
C2 C1 N1 C8 -1.00(13)
N2 C1 N1 C9 -0.66(18)
C2 C1 N1 C9 178.41(10)
C10 C9 N1 C8 -152.25(11)
C10 C9 N1 C1 28.41(14)
N1 C1 N2 C11 -2.07(18)
C2 C1 N2 C11 179.00(11)
C10 C11 N2 C1 -24.52(16)
C4 C3 O1 C6 -49.60(10)
C2 C3 O1 C6 59.19(10)
C5 C6 O1 C3 49.17(10)
C7 C6 O1 C3 -60.20(9)
